data_7107833
loop_
_publ_author_name
'Feng Luo'
'Ming-Sheng Wang'
'Pei-Xin Li'
'Guo-Cong Guo'
'Ming-Biao Luo'
'Gong-Ming Sun'
'Yu-Mei Song'

_publ_section_title
;
 Functionalizing the pore wall of chiral porous metal-organic frameworks
 by distinct -H, -OH, -NH2, -NO2, -COOH shutters showing selective
 adsorption of CO2, tunable photoluminescence, and direct white-light
 emission
;
_journal_name_full Chem.Commun.
_journal_page_first 5989
_journal_paper_doi 10.1039/c2cc32103c
_journal_volume 48
_journal_year 2012
_chemical_formula_sum 'C32 H21 N5 O8 Zn'
_chemical_formula_weight 668.91
_chemical_name_systematic
;
?
;
_space_group_IT_number 181
_symmetry_cell_setting hexagonal
_symmetry_space_group_name_Hall 'P 64 2 (0 0 2)'
_symmetry_space_group_name_H-M 'P 64 2 2'
_atom_sites_solution_hydrogens geom
_atom_sites_solution_primary direct
_atom_sites_solution_secondary difmap
_audit_creation_method SHELXL-97
_cell_angle_alpha 90.00
_cell_angle_beta 90.00
_cell_angle_gamma 120.00
_cell_formula_units_Z 6
_cell_length_a 16.5597(12)
_cell_length_b 16.5597(12)
_cell_length_c 25.787(4)
_cell_measurement_reflns_used 5369
_cell_measurement_temperature 296(2)
_cell_measurement_theta_max 21.84
_cell_measurement_theta_min 2.46
_cell_volume 6124.0(11)
_computing_structure_refinement 'SHELXL-97 (Sheldrick, 1997)'
_computing_structure_solution 'SHELXS-97 (Sheldrick, 1990)'
_diffrn_ambient_temperature 296(2)
_diffrn_measured_fraction_theta_full 0.985
_diffrn_measured_fraction_theta_max 0.985
_diffrn_radiation_monochromator graphite
_diffrn_radiation_source 'fine-focus sealed tube'
_diffrn_radiation_type MoK\a
_diffrn_radiation_wavelength 0.71073
_diffrn_reflns_av_R_equivalents 0.0667
_diffrn_reflns_av_sigmaI/netI 0.1068
_diffrn_reflns_limit_h_max 20
_diffrn_reflns_limit_h_min -19
_diffrn_reflns_limit_k_max 14
_diffrn_reflns_limit_k_min -19
_diffrn_reflns_limit_l_max 30
_diffrn_reflns_limit_l_min -31
_diffrn_reflns_number 30408
_diffrn_reflns_theta_full 25.49
_diffrn_reflns_theta_max 25.49
_diffrn_reflns_theta_min 1.62
_exptl_absorpt_coefficient_mu 0.647
_exptl_absorpt_correction_T_max 0.8816
_exptl_absorpt_correction_T_min 0.8551
_exptl_absorpt_correction_type multi-scan
_exptl_crystal_colour Colorless
_exptl_crystal_density_diffrn 1.088
_exptl_crystal_density_method 'not measured'
_exptl_crystal_description Block
_exptl_crystal_F_000 2052
_exptl_crystal_size_max 0.25
_exptl_crystal_size_mid 0.25
_exptl_crystal_size_min 0.20
_refine_diff_density_max 0.563
_refine_diff_density_min -0.310
_refine_diff_density_rms 0.085
_refine_ls_abs_structure_details 'Flack H D (1983), Acta Cryst. A39, 876-881'
_refine_ls_abs_structure_Flack 0.01(3)
_refine_ls_extinction_coef 0.00178(10)
_refine_ls_extinction_expression Fc^*^=kFc[1+0.001xFc^2^\l^3^/sin(2\q)]^-1/4^
_refine_ls_extinction_method SHELXL
_refine_ls_goodness_of_fit_ref 0.953
_refine_ls_hydrogen_treatment constr
_refine_ls_matrix_type full
_refine_ls_number_parameters 212
_refine_ls_number_reflns 3773
_refine_ls_number_restraints 2
_refine_ls_restrained_S_all 0.959
_refine_ls_R_factor_all 0.0786
_refine_ls_R_factor_gt 0.0596
_refine_ls_shift/su_max 0.173
_refine_ls_shift/su_mean 0.010
_refine_ls_structure_factor_coef Fsqd
_refine_ls_weighting_details 'calc w=1/[\s^2^(Fo^2^)+(0.0805P)^2^+0.0000P] where P=(Fo^2^+2Fc^2^)/3'
_refine_ls_weighting_scheme calc
_refine_ls_wR_factor_gt 0.1544
_refine_ls_wR_factor_ref 0.1620
_reflns_number_gt 2529
_reflns_number_total 3773
_reflns_threshold_expression >2sigma(I)
_cod_data_source_file c2cc32103c.txt
_cod_data_source_block 4
_cod_original_sg_symbol_H-M P6(4)22
_cod_database_code 7107833

loop_
_symmetry_equiv_pos_as_xyz
'x, y, z'
'-y, x-y, z+1/3'
'-x+y, -x, z+2/3'
'-x, -y, z'
'y, -x+y, z+1/3'
'x-y, x, z+2/3'
'y, x, -z+1/3'
'x-y, -y, -z'
'-x, -x+y, -z+2/3'
'-y, -x, -z+1/3'
'-x+y, y, -z'
'x, x-y, -z+2/3'

loop_
_atom_site_label
_atom_site_type_symbol
_atom_site_fract_x
_atom_site_fract_y
_atom_site_fract_z
_atom_site_U_iso_or_equiv
_atom_site_adp_type
_atom_site_occupancy
_atom_site_symmetry_multiplicity
_atom_site_calc_flag
_atom_site_refinement_flags
C11 C 0.73791(5) 0.32533(5) 0.06989(3) 0.0419(3) Uani 1 1 d .
C12 C 0.74564(5) 0.28390(5) 0.12046(3) 0.0498(3) Uani 1 1 d .
C13 C 0.70720(4) 0.29280(4) 0.1667 0.0403(3) Uani 1 2 d S
H13 H 0.6748 0.3252 0.1667 0.048 Uiso 1 2 calc SR
C14 C 0.79303(8) 0.23579(8) 0.12190(5) 0.1277(5) Uani 1 1 d .
H14 H 0.8204 0.2275 0.0924 0.153 Uiso 1 1 calc R
C15 C 0.79766(4) 0.20234(4) 0.1667 0.1972(6) Uani 1 2 d SD
C21 C 0.64332(7) 0.56166(7) -0.01576(4) 0.0759(4) Uani 1 1 d .
H21 H 0.6529 0.5543 -0.0506 0.091 Uiso 1 1 calc R
C22 C 0.60747(7) 0.61972(6) -0.00238(4) 0.0791(4) Uani 1 1 d .
H22A H 0.5907 0.6474 -0.0284 0.095 Uiso 1 1 calc R
C23 C 0.59697(5) 0.63598(5) 0.04806(3) 0.0444(3) Uani 1 1 d .
C24 C 0.61934(7) 0.58866(6) 0.08306(4) 0.0745(4) Uani 1 1 d .
H24 H 0.6118 0.5949 0.1183 0.089 Uiso 1 1 calc R
C25 C 0.65293(6) 0.53181(6) 0.06686(3) 0.0606(3) Uani 1 1 d .
H25 H 0.6687 0.5019 0.0921 0.073 Uiso 1 1 calc R
C26 C 0.56306(6) 0.73237(6) 0.10757(4) 0.0657(3) Uani 1 1 d .
C27 C 0.53819(6) 0.80834(5) 0.10889(3) 0.0474(3) Uani 1 1 d .
C28 C 0.55038(7) 0.85537(6) 0.15421(4) 0.0870(4) Uani 1 1 d .
H28 H 0.5665 0.8353 0.1841 0.104 Uiso 1 1 calc R
C29 C 0.53902(7) 0.93280(6) 0.15628(4) 0.0819(4) Uani 1 1 d .
H29 H 0.5541 0.9678 0.1866 0.098 Uiso 1 1 calc R
C30 C 0.50657(6) 0.95846(5) 0.11523(3) 0.0509(3) Uani 1 1 d .
C31 C 0.48121(7) 0.90240(6) 0.07335(4) 0.0819(4) Uani 1 1 d .
H31 H 0.4513 0.9136 0.0461 0.098 Uiso 1 1 calc R
C32 C 0.49838(7) 0.82735(6) 0.06940(4) 0.0695(4) Uani 1 1 d .
H32 H 0.4820 0.7913 0.0394 0.083 Uiso 1 1 calc R
N11 N 0.84868(6) 0.15132(6) 0.1667 0.598(4) Uani 1 2 d SD
N21 N 0.66377(4) 0.51752(4) 0.01932(2) 0.0423(2) Uani 1 1 d .
N22 N 0.56790(5) 0.69885(5) 0.06025(3) 0.0557(3) Uani 1 1 d .
H22 H 0.5506 0.7195 0.0344 0.067 Uiso 1 1 calc R
O11 O 0.70734(4) 0.38100(4) 0.07119(2) 0.0531(2) Uani 1 1 d .
O12 O 0.76432(4) 0.30400(4) 0.03057(2) 0.0631(3) Uani 1 1 d .
O13 O 0.93479(9) 0.19876(11) 0.13803(8) 0.3474(11) Uani 1 1 d D
O21 O 0.57917(6) 0.70321(5) 0.14618(3) 0.1531(3) Uani 1 1 d .
Zn1 Zn 0.715394(5) 0.430788(10) 0.0000 0.03609(3) Uani 1 2 d S

loop_
_atom_site_aniso_label
_atom_site_aniso_U_11
_atom_site_aniso_U_22
_atom_site_aniso_U_33
_atom_site_aniso_U_23
_atom_site_aniso_U_13
_atom_site_aniso_U_12
C11 0.0415(4) 0.0532(4) 0.0265(4) 0.0038(3) 0.0045(3) 0.0202(3)
C12 0.0650(4) 0.0626(4) 0.0384(5) 0.0103(4) 0.0149(3) 0.0444(3)
C13 0.0486(3) 0.0486(3) 0.0342(5) 0.0078(5) 0.0078(5) 0.0322(3)
C14 0.2205(6) 0.2113(6) 0.0632(7) 0.0559(5) 0.0682(5) 0.1920(3)
C15 0.3664(5) 0.3664(5) 0.0792(12) 0.0748(17) 0.0748(17) 0.3487(5)
C21 0.1376(5) 0.0959(5) 0.0375(5) 0.0012(4) -0.0020(4) 0.0908(3)
C22 0.1447(5) 0.1080(4) 0.0363(5) -0.0026(5) -0.0105(5) 0.1019(3)
C23 0.0646(4) 0.0494(4) 0.0314(5) -0.0016(3) -0.0068(4) 0.0375(3)
C24 0.1455(6) 0.0920(4) 0.0315(5) -0.0071(4) -0.0077(4) 0.0935(3)
C25 0.1089(5) 0.0775(4) 0.0282(5) -0.0069(4) -0.0122(4) 0.0712(3)
C26 0.1132(5) 0.0826(4) 0.0395(5) -0.0100(4) -0.0138(4) 0.0776(3)
C27 0.0733(4) 0.0527(3) 0.0355(5) -0.0032(3) -0.0068(4) 0.0459(3)
C28 0.1717(6) 0.0957(4) 0.0489(6) -0.0088(4) -0.0194(5) 0.1084(3)
C29 0.1478(6) 0.0895(5) 0.0453(6) -0.0172(4) -0.0079(5) 0.0869(3)
C30 0.0771(4) 0.0503(4) 0.0417(5) -0.0038(4) -0.0076(4) 0.0442(3)
C31 0.1404(6) 0.0823(4) 0.0640(7) -0.0141(5) -0.0282(5) 0.0864(3)
C32 0.1194(5) 0.0656(4) 0.0532(5) -0.0122(4) -0.0269(5) 0.0686(3)
N11 0.806(4) 0.806(4) 0.221(2) 0.295(2) 0.295(2) 0.432(5)
N21 0.0492(3) 0.0493(3) 0.0349(4) 0.0009(3) -0.0016(3) 0.0294(2)
N22 0.0903(4) 0.0665(3) 0.0353(4) -0.0057(3) -0.0141(3) 0.0578(2)
O11 0.0709(3) 0.0661(3) 0.0348(3) 0.0128(2) 0.0058(3) 0.0438(2)
O12 0.0811(3) 0.0757(3) 0.0323(3) 0.0041(3) 0.0202(3) 0.0392(2)
O13 0.3928(10) 0.4112(10) 0.419(3) 0.0585(12) -0.0633(11) 0.3367(6)
O21 0.3723(5) 0.2083(3) 0.0329(4) -0.0084(3) -0.0219(4) 0.2608(2)
Zn1 0.03996(5) 0.04434(8) 0.02543(5) 0.000 0.00180(5) 0.02217(4)

loop_
_atom_type_symbol
_atom_type_description
_atom_type_scat_dispersion_real
_atom_type_scat_dispersion_imag
_atom_type_scat_source
C C 0.0033 0.0016 'International Tables Vol C Tables 4.2.6.8 and 6.1.1.4'
H H 0.0000 0.0000 'International Tables Vol C Tables 4.2.6.8 and 6.1.1.4'
N N 0.0061 0.0033 'International Tables Vol C Tables 4.2.6.8 and 6.1.1.4'
O O 0.0106 0.0060 'International Tables Vol C Tables 4.2.6.8 and 6.1.1.4'
Zn Zn 0.2839 1.4301 'International Tables Vol C Tables 4.2.6.8 and 6.1.1.4'

loop_
_geom_angle_atom_site_label_1
_geom_angle_atom_site_label_2
_geom_angle_atom_site_label_3
_geom_angle
_geom_angle_site_symmetry_1
_geom_angle_site_symmetry_3
O12 C11 O11 124.59(8) . .
O12 C11 C12 117.45(10) . .
O11 C11 C12 117.93(8) . .
C14 C12 C13 117.59(9) . .
C14 C12 C11 119.44(9) . .
C13 C12 C11 122.97(9) . .
C12 C13 C12 121.67(12) 10_665 .
C12 C13 H13 119.2 10_665 .
C12 C13 H13 119.2 . .
C15 C14 C12 116.42(11) . .
C15 C14 H14 121.8 . .
C12 C14 H14 121.8 . .
C14 C15 C14 130.30(17) 10_665 .
C14 C15 N11 114.85(8) 10_665 .
C14 C15 N11 114.85(8) . .
N21 C21 C22 121.94(9) . .
N21 C21 H21 119.0 . .
C22 C21 H21 119.0 . .
C23 C22 C21 120.79(10) . .
C23 C22 H22A 119.6 . .
C21 C22 H22A 119.6 . .
C22 C23 C24 114.98(10) . .
C22 C23 N22 119.62(9) . .
C24 C23 N22 125.38(8) . .
C23 C24 C25 120.76(9) . .
C23 C24 H24 119.6 . .
C25 C24 H24 119.6 . .
N21 C25 C24 124.06(10) . .
N21 C25 H25 118.0 . .
C24 C25 H25 118.0 . .
O21 C26 N22 120.86(11) . .
O21 C26 C27 121.90(9) . .
N22 C26 C27 117.23(9) . .
C32 C27 C28 118.00(11) . .
C32 C27 C26 123.61(9) . .
C28 C27 C26 118.19(9) . .
C27 C28 C29 120.79(10) . .
C27 C28 H28 119.6 . .
C29 C28 H28 119.6 . .
C30 C29 C28 121.37(9) . .
C30 C29 H29 119.3 . .
C28 C29 H29 119.3 . .
C31 C30 C29 116.63(10) . .
C31 C30 C30 119.67(8) . 4_675
C29 C30 C30 123.62(6) . 4_675
C30 C31 C32 122.31(11) . .
C30 C31 H31 118.8 . .
C32 C31 H31 118.8 . .
C27 C32 C31 119.61(9) . .
C27 C32 H32 120.2 . .
C31 C32 H32 120.2 . .
O13 N11 O13 134.7(2) 10_665 .
O13 N11 C15 112.64(10) 10_665 .
O13 N11 C15 112.65(10) . .
C25 N21 C21 117.37(10) . .
C25 N21 Zn1 120.34(7) . .
C21 N21 Zn1 122.26(7) . .
C26 N22 C23 128.66(9) . .
C26 N22 H22 115.7 . .
C23 N22 H22 115.7 . .
C11 O11 Zn1 108.17(5) . .
O11 Zn1 O11 137.94(3) . 11_655
O11 Zn1 N21 95.75(3) . .
O11 Zn1 N21 109.38(2) 11_655 .
O11 Zn1 N21 109.38(2) . 11_655
O11 Zn1 N21 95.75(3) 11_655 11_655
N21 Zn1 N21 105.98(3) . 11_655

loop_
_geom_bond_atom_site_label_1
_geom_bond_atom_site_label_2
_geom_bond_distance
_geom_bond_site_symmetry_2
C11 O12 1.2242(11) .
C11 O11 1.2547(13) .
C11 C12 1.5084(12) .
C12 C14 1.3700(19) .
C12 C13 1.3931(10) .
C13 C12 1.3931(10) 10_665
C13 H13 0.9300 .
C14 C15 1.2991(14) .
C14 H14 0.9300 .
C15 C14 1.2992(14) 10_665
C15 N11 1.463(2) .
C21 N21 1.3094(14) .
C21 C22 1.4024(18) .
C21 H21 0.9300 .
C22 C23 1.3569(14) .
C22 H22A 0.9300 .
C23 C24 1.3624(15) .
C23 N22 1.3842(14) .
C24 C25 1.3762(17) .
C24 H24 0.9300 .
C25 N21 1.2781(11) .
C25 H25 0.9300 .
C26 O21 1.1936(13) .
C26 N22 1.3593(12) .
C26 C27 1.5072(16) .
C27 C32 1.3336(15) .
C27 C28 1.3623(14) .
C28 C29 1.3870(17) .
C28 H28 0.9300 .
C29 C30 1.3485(15) .
C29 H29 0.9300 .
C30 C31 1.3471(13) .
C30 C30 1.496(2) 4_675
C31 C32 1.4103(18) .
C31 H31 0.9300 .
C32 H32 0.9300 .
N11 O13 1.4408(16) 10_665
N11 O13 1.4406(16) .
N21 Zn1 2.0663(8) .
N22 H22 0.8600 .
O11 Zn1 1.9893(6) .
Zn1 O11 1.9893(6) 11_655
Zn1 N21 2.0663(8) 11_655
